data_7235216
loop_
_publ_author_name
'Xu, Ping'
'Yang, Han-Wen'
'Shi, Jia-Li'
'Ding, Bo'
'Zhao, Xiao-Jun'
'Yang, En-Cui'

_publ_section_title
;
 Efficient detection of a biomarker for infant jaundice by a
 europium(iii)-organic framework luminescence sensor
;
_journal_issue 64
_journal_name_full 'RSC Advances'
_journal_page_first 37584
_journal_paper_doi 10.1039/C9RA08604H
_journal_volume 9
_journal_year 2019
_chemical_formula_moiety 'C25 H17 Eu N2 O7'
_chemical_formula_sum 'C25 H17 Eu N2 O7'
_chemical_formula_weight 609.36
_space_group_crystal_system orthorhombic
_space_group_IT_number 60
_space_group_name_Hall '-P 2n 2ab'
_space_group_name_H-M_alt 'P b c n'
_atom_sites_solution_hydrogens mixed
_atom_sites_solution_primary dual
_audit_creation_date 2018-04-16
_audit_creation_method
;
Olex2 1.2-beta
(compiled 2018.04.03 svn.r3497 for OlexSys, GUI svn.r5486)
;
_audit_update_record
;
2019-06-02 deposited with the CCDC.	2019-11-05 downloaded from the CCDC.
;
_cell_angle_alpha 90
_cell_angle_beta 90
_cell_angle_gamma 90
_cell_formula_units_Z 8
_cell_length_a 19.0174(12)
_cell_length_b 7.6764(5)
_cell_length_c 32.951(2)
_cell_measurement_reflns_used 3479
_cell_measurement_temperature 120.5(8)
_cell_measurement_theta_max 72.9540
_cell_measurement_theta_min 2.6600
_cell_volume 4810.4(5)
_computing_cell_refinement 'CrysAlisPro 1.171.39.32a (Rigaku OD, 2017)'
_computing_data_collection 'CrysAlisPro 1.171.39.32a (Rigaku OD, 2017)'
_computing_data_reduction 'CrysAlisPro 1.171.39.32a (Rigaku OD, 2017)'
_computing_molecular_graphics 'Olex2 (Dolomanov et al., 2009)'
_computing_publication_material 'Olex2 (Dolomanov et al., 2009)'
_computing_structure_refinement 'XL (Sheldrick, 2008)'
_computing_structure_solution 'ShelXT (Sheldrick, 2015)'
_diffrn_ambient_temperature 120.5(8)
_diffrn_detector_area_resol_mean 5.2740
_diffrn_detector_type AtlasS2
_diffrn_measured_fraction_theta_full 0.991
_diffrn_measured_fraction_theta_max 0.991
_diffrn_measurement_details
;
List of Runs (angles in degrees, time in seconds):

  # Type    Start    End  Width  t~exp~   \w     \q     \k     \f   Frames
#--------------------------------------------------------------------------
  1  \w   -119.00   4.00   1.00    4.08    --  -41.49   0.00-150.00  123
  2  \w     40.00  66.00   1.00    4.08    --   41.49-125.00-150.00   26
  3  \w    106.00 161.00   1.00   26.29    --  107.08 125.00-120.00   55
  4  \w     66.00 135.00   1.00   26.29    --  107.08 -61.00-180.00   69
  5  \w     96.00 172.00   1.00   26.29    --  107.08 125.00-180.00   76
  6  \w     65.00 128.00   1.00   26.29    --  107.08 -45.00 -90.00   63
;
_diffrn_measurement_device 'four-circle diffractometer'
_diffrn_measurement_device_type 'SuperNova, Dual, Cu at home/near, AtlasS2'
_diffrn_measurement_method '\w scans'
_diffrn_radiation_type CuK\a
_diffrn_radiation_wavelength 1.54184
_diffrn_reflns_av_R_equivalents 0.0752
_diffrn_reflns_av_unetI/netI 0.0851
_diffrn_reflns_Laue_measured_fraction_full 0.991
_diffrn_reflns_Laue_measured_fraction_max 0.991
_diffrn_reflns_limit_h_max 22
_diffrn_reflns_limit_h_min -20
_diffrn_reflns_limit_k_max 3
_diffrn_reflns_limit_k_min -8
_diffrn_reflns_limit_l_max 35
_diffrn_reflns_limit_l_min -39
_diffrn_reflns_number 10368
_diffrn_reflns_point_group_measured_fraction_full 0.991
_diffrn_reflns_point_group_measured_fraction_max 0.991
_diffrn_reflns_theta_full 67.077
_diffrn_reflns_theta_max 67.077
_diffrn_reflns_theta_min 2.682
_exptl_absorpt_coefficient_mu 19.081
_exptl_absorpt_correction_T_max 1.00000
_exptl_absorpt_correction_T_min 0.12573
_exptl_absorpt_correction_type multi-scan
_exptl_absorpt_process_details
;
CrysAlisPro 1.171.39.32a (Rigaku Oxford Diffraction, 2017)
Empirical absorption correction using spherical harmonics,
 implemented in SCALE3 ABSPACK scaling algorithm.
;
_exptl_crystal_colour brown
_exptl_crystal_colour_primary brown
_exptl_crystal_density_diffrn 1.683
_exptl_crystal_description block
_exptl_crystal_F_000 2400
_exptl_crystal_size_max 0.18
_exptl_crystal_size_mid 0.14
_exptl_crystal_size_min 0.13
_platon_squeeze_details
;
TITL A180410b  P b c n      R = 0.07
CELL   19.0174    7.6764   32.9510     90.00     90.00     90.00
SPGR Pbcn
# Solvent Accessible Volume =     588.0
# Electrons Found in S.A.V. =     157.7
# Note: Atoms in Void as Cxxx and Qxxx all others
C101 0.500 0.500 0.249 !       6.58 eA-3
C102 0.500 0.781 0.249 !       3.96 eA-3
Q103 0.714 0.688 0.468 !       2.93 eA-3
Q104 0.284 0.676 0.095 !       2.84 eA-3
C105 0.958 0.989 0.296 !       2.61 eA-3
C106 0.482 0.654 0.231 !       2.46 eA-3
C107 0.544 0.336 0.256 !       2.31 eA-3
Q108 0.784 0.941 0.451 !       1.11 eA-3
C109 0.985 0.725 0.260 !       1.08 eA-3
Q110 0.135 0.977 0.085 !       1.07 eA-3
Q111 0.519 0.496 0.359 !       1.05 eA-3
C112 0.561 0.510 0.218 !       1.03 eA-3
Q113 0.784 0.097 0.434 !       1.00 eA-3
Q114 0.905 0.967 0.125 !       0.97 eA-3
Q115 0.603 0.501 0.401 !       0.95 eA-3
Q116 0.362 0.779 0.492 !       0.95 eA-3
Q117 0.211 0.497 0.162 !       0.94 eA-3
Q118 0.764 0.808 0.449 !       0.94 eA-3
Q119 0.753 0.347 0.422 !       0.94 eA-3
Q120 0.815 0.349 0.439 !       0.92 eA-3
Q121 0.292 0.262 0.494 !       0.90 eA-3
Q122 0.261 0.029 0.137 !       0.89 eA-3
Q123 0.297 0.776 0.108 !       0.89 eA-3
Q124 0.734 0.187 0.492 !       0.89 eA-3
Q125 0.828 0.493 0.359 !       0.89 eA-3
Q126 0.782 0.812 0.432 !       0.88 eA-3
Q127 0.720 0.966 0.451 !       0.87 eA-3
Q128 0.716 0.493 0.344 !       0.87 eA-3
Q129 0.676 0.499 0.319 !       0.87 eA-3
Q130 0.107 0.994 0.494 !       0.86 eA-3
Q131 0.045 0.973 0.354 !       0.86 eA-3
Q132 0.154 0.349 0.067 !       0.85 eA-3
Q133 0.449 0.844 0.220 !       0.85 eA-3
Q134 0.733 0.068 0.427 !       0.85 eA-3
Q135 0.702 0.299 0.058 !       0.85 eA-3
Q136 0.098 0.997 0.414 !       0.84 eA-3
Q137 0.637 1.001 0.140 !       0.84 eA-3
Q138 0.293 0.504 0.389 !       0.84 eA-3
Q139 0.357 0.505 0.389 !       0.84 eA-3
Q140 0.871 0.332 0.319 !       0.83 eA-3
Q141 0.713 0.629 0.031 !       0.83 eA-3
Q142 0.139 0.561 0.085 !       0.82 eA-3
Q143 0.637 0.335 0.280 !       0.82 eA-3
Q144 0.707 0.967 0.419 !       0.81 eA-3
Q145 0.561 0.506 0.180 !       0.81 eA-3
Q146 0.267 0.690 0.302 !       0.80 eA-3
C147 0.559 0.476 0.337 !       0.80 eA-3
Q148 0.817 0.718 0.481 !       0.80 eA-3
Q149 0.254 0.507 0.182 !       0.79 eA-3
Q150 0.827 0.989 0.397 !       0.79 eA-3
Q151 0.331 1.006 0.382 !       0.78 eA-3
Q152 0.360 0.198 0.484 !       0.78 eA-3
Q153 0.298 0.992 0.356 !       0.77 eA-3
Q154 0.284 0.457 0.244 !       0.77 eA-3
C155 0.421 0.661 0.241 !       0.76 eA-3
Q156 0.403 0.494 0.030 !       0.76 eA-3
Q157 0.800 0.305 0.284 !       0.76 eA-3
Q158 0.136 0.997 0.321 !       0.75 eA-3
Q159 0.174 0.197 0.234 !       0.75 eA-3
Q160 0.474 0.644 0.327 !       0.75 eA-3
Q161 0.330 1.001 0.180 !       0.75 eA-3
Q162 0.863 0.849 0.350 !       0.74 eA-3
Q163 0.846 0.064 0.434 !       0.73 eA-3
Q164 0.405 1.008 0.257 !       0.73 eA-3
Q165 0.987 0.489 0.089 !       0.73 eA-3
Q166 0.875 1.007 0.261 !       0.73 eA-3
Q167 0.956 0.654 0.416 !       0.72 eA-3
Q168 0.727 0.183 0.217 !       0.72 eA-3
Q169 0.786 0.312 0.462 !       0.72 eA-3
C170 0.495 0.269 0.280 !       0.72 eA-3
Q171 0.016 0.817 0.313 !       0.72 eA-3
Q172 0.139 0.513 0.117 !       0.72 eA-3
Q173 0.627 0.841 0.242 !       0.71 eA-3
Q174 0.550 0.143 0.039 !       0.70 eA-3
Q175 0.550 0.347 0.497 !       0.70 eA-3
Q176 0.596 0.166 0.182 !       0.70 eA-3
Q177 0.010 0.755 0.467 !       0.70 eA-3
Q178 0.779 0.563 0.454 !       0.69 eA-3
Q179 0.211 0.663 0.266 !       0.69 eA-3
Q180 0.637 0.305 0.474 !       0.69 eA-3
Q181 0.024 0.973 0.338 !       0.69 eA-3
Q182 0.054 0.320 0.259 !       0.68 eA-3
Q183 0.451 0.664 0.299 !       0.68 eA-3
Q184 0.908 0.494 0.162 !       0.68 eA-3
Q185 0.360 1.005 0.428 !       0.68 eA-3
Q186 0.762 0.493 0.048 !       0.68 eA-3
Q187 0.911 0.215 0.491 !       0.67 eA-3
Q188 0.781 0.809 0.208 !       0.67 eA-3
Q189 0.629 0.158 0.206 !       0.67 eA-3
Q190 0.055 0.984 0.126 !       0.67 eA-3
Q191 0.955 0.817 0.391 !       0.67 eA-3
Q192 0.589 0.851 0.333 !       0.66 eA-3
Q193 0.363 0.157 0.142 !       0.66 eA-3
Q194 0.423 0.687 0.327 !       0.66 eA-3
Q195 0.875 0.962 0.147 !       0.66 eA-3
Q196 0.364 0.966 0.205 !       0.66 eA-3
Q197 0.298 0.661 0.132 !       0.66 eA-3
Q198 0.436 1.001 0.322 !       0.66 eA-3
Q199 0.131 0.689 0.033 !       0.66 eA-3
;
_refine_diff_density_max 2.750
_refine_diff_density_min -1.589
_refine_diff_density_rms 0.162
_refine_ls_extinction_method none
_refine_ls_goodness_of_fit_ref 1.007
_refine_ls_hydrogen_treatment constr
_refine_ls_matrix_type full
_refine_ls_number_parameters 317
_refine_ls_number_reflns 4258
_refine_ls_number_restraints 0
_refine_ls_restrained_S_all 1.007
_refine_ls_R_factor_all 0.0751
_refine_ls_R_factor_gt 0.0562
_refine_ls_shift/su_max 0.002
_refine_ls_shift/su_mean 0.000
_refine_ls_structure_factor_coef Fsqd
_refine_ls_weighting_details 'w=1/[\s^2^(Fo^2^)+(0.0824P)^2^] where P=(Fo^2^+2Fc^2^)/3'
_refine_ls_weighting_scheme calc
_refine_ls_wR_factor_gt 0.1370
_refine_ls_wR_factor_ref 0.1504
_reflns_Friedel_coverage 0.000
_reflns_number_gt 3240
_reflns_number_total 4258
_reflns_threshold_expression 'I > 2\s(I)'
_cod_data_source_file c9ra08604h2.cif
_cod_data_source_block a180410b_sq
_cod_database_code 7235216
_shelx_shelxl_version_number 2014/7
_shelx_space_group_comment
;
The symmetry employed for this shelxl refinement is uniquely defined
by the following loop, which should always be used as a source of
symmetry information in preference to the above space-group names.
They are only intended as comments.
;
_olex2_refinement_description
;
1. Fixed Uiso
 At 1.2 times of:
  All C(H) groups
 At 1.5 times of:
  All O(H,H) groups
2.a Rotating group:
 O7(H7A,H7B)
2.b Aromatic/amide H refined with riding coordinates:
 C2(H2), C3(H3), C4(H4), C5(H5), C7(H7), C10(H10), C12(H12), C13(H13),
 C15(H15), C16(H16), C19(H19), C20(H20), C22(H22), C23(H23), C25(H25)
;
_platon_squeeze_void_probe_radius 1.20
_olex2_submission_special_instructions 'No special instructions were received'
_oxdiff_exptl_absorpt_empirical_details
;
Empirical correction (ABSPACK) includes:
- Absorption correction using spherical harmonics
- Frame scaling
;

loop_
_space_group_symop_operation_xyz
'x, y, z'
'-x+1/2, -y+1/2, z+1/2'
'-x, y, -z+1/2'
'x+1/2, -y+1/2, -z'
'-x, -y, -z'
'x-1/2, y-1/2, -z-1/2'
'x, -y, z-1/2'
'-x-1/2, y-1/2, z'

loop_
_atom_site_label
_atom_site_type_symbol
_atom_site_fract_x
_atom_site_fract_y
_atom_site_fract_z
_atom_site_U_iso_or_equiv
_atom_site_adp_type
_atom_site_occupancy
_atom_site_site_symmetry_order
_atom_site_calc_flag
_atom_site_refinement_flags_posn
Eu1 Eu 0.28729(2) 0.30933(5) 0.56172(2) 0.01218(16) Uani 1 1 d .
O1 O 0.3777(2) 0.5177(6) 0.56159(17) 0.0239(11) Uani 1 1 d .
O2 O 0.3407(3) 0.7957(6) 0.56522(17) 0.0228(11) Uani 1 1 d .
O3 O 0.6594(3) 1.2228(7) 0.87361(14) 0.0218(10) Uani 1 1 d .
O4 O 0.7456(2) 1.0500(7) 0.89287(14) 0.0203(10) Uani 1 1 d .
O5 O 0.2565(2) 0.0596(7) 0.52293(15) 0.0216(10) Uani 1 1 d .
O6 O 0.2031(3) -0.1266(7) 0.48423(17) 0.0314(13) Uani 1 1 d .
O7 O 0.3896(2) 0.1378(7) 0.54468(16) 0.0243(11) Uani 1 1 d .
H7A H 0.3816 0.0147 0.5449 0.037 Uiso 1 1 d GR
H7B H 0.4282 0.1542 0.5629 0.037 Uiso 1 1 d GR
N1 N 0.9820(3) 0.7038(9) 0.5776(2) 0.0316(16) Uani 1 1 d .
N2 N 0.6578(3) 0.8522(8) 0.67954(18) 0.0220(12) Uani 1 1 d .
C1 C 0.8540(4) 0.7593(10) 0.6183(2) 0.0244(15) Uani 1 1 d .
C2 C 0.8574(4) 0.6814(11) 0.5809(2) 0.0288(17) Uani 1 1 d .
H2 H 0.8162 0.6441 0.5684 0.035 Uiso 1 1 calc R
C3 C 0.9215(4) 0.6573(13) 0.5613(3) 0.036(2) Uani 1 1 d .
H3 H 0.9217 0.6062 0.5357 0.043 Uiso 1 1 calc R
C4 C 0.9797(4) 0.7769(15) 0.6145(3) 0.047(3) Uani 1 1 d .
H4 H 1.0218 0.8085 0.6269 0.057 Uiso 1 1 calc R
C5 C 0.9171(5) 0.8077(14) 0.6352(3) 0.043(2) Uani 1 1 d .
H5 H 0.9180 0.8612 0.6605 0.052 Uiso 1 1 calc R
C6 C 0.7854(3) 0.7904(9) 0.6400(2) 0.0197(15) Uani 1 1 d .
C7 C 0.7836(3) 0.8438(10) 0.6800(2) 0.0211(14) Uani 1 1 d .
H7 H 0.8252 0.8609 0.6942 0.025 Uiso 1 1 calc R
C8 C 0.7189(4) 0.8722(10) 0.6990(2) 0.0219(15) Uani 1 1 d .
C9 C 0.6589(4) 0.8007(9) 0.6409(2) 0.0184(14) Uani 1 1 d .
C10 C 0.7213(3) 0.7693(10) 0.6200(2) 0.0212(15) Uani 1 1 d .
H10 H 0.7203 0.7346 0.5930 0.025 Uiso 1 1 calc R
C11 C 0.5890(4) 0.7777(10) 0.6207(2) 0.0227(15) Uani 1 1 d .
C12 C 0.5293(4) 0.8402(12) 0.6394(2) 0.0316(18) Uani 1 1 d .
H12 H 0.5327 0.8994 0.6639 0.038 Uiso 1 1 calc R
C13 C 0.4633(4) 0.8136(11) 0.6211(3) 0.0315(18) Uani 1 1 d .
H13 H 0.4233 0.8592 0.6334 0.038 Uiso 1 1 calc R
C14 C 0.4568(4) 0.7217(10) 0.5856(2) 0.0228(15) Uani 1 1 d .
C15 C 0.5167(4) 0.6604(13) 0.5666(2) 0.034(2) Uani 1 1 d .
H15 H 0.5134 0.5973 0.5426 0.041 Uiso 1 1 calc R
C16 C 0.5829(4) 0.6944(12) 0.5841(3) 0.0324(19) Uani 1 1 d .
H16 H 0.6234 0.6597 0.5704 0.039 Uiso 1 1 calc R
C17 C 0.3858(3) 0.6733(9) 0.5693(2) 0.0197(15) Uani 1 1 d .
C18 C 0.7153(4) 0.9271(10) 0.7420(2) 0.0231(15) Uani 1 1 d .
C19 C 0.7728(4) 0.9188(11) 0.7682(2) 0.0279(16) Uani 1 1 d .
H19 H 0.8155 0.8767 0.7585 0.034 Uiso 1 1 calc R
C20 C 0.7679(4) 0.9713(10) 0.8081(2) 0.0245(15) Uani 1 1 d .
H20 H 0.8073 0.9648 0.8248 0.029 Uiso 1 1 calc R
C21 C 0.7048(4) 1.0340(9) 0.8235(2) 0.0212(15) Uani 1 1 d .
C22 C 0.6472(4) 1.0425(11) 0.7979(2) 0.0274(16) Uani 1 1 d .
H22 H 0.6048 1.0842 0.8080 0.033 Uiso 1 1 calc R
C23 C 0.6508(4) 0.9916(11) 0.7583(2) 0.0272(17) Uani 1 1 d .
H23 H 0.6112 0.9990 0.7419 0.033 Uiso 1 1 calc R
C24 C 0.7030(4) 1.1049(9) 0.8657(2) 0.0197(14) Uani 1 1 d .
C25 C 0.2315(4) 0.0171(10) 0.4893(2) 0.0263(16) Uani 1 1 d .
H25 H 0.2343 0.0946 0.4676 0.032 Uiso 1 1 calc R

loop_
_atom_site_aniso_label
_atom_site_aniso_U_11
_atom_site_aniso_U_22
_atom_site_aniso_U_33
_atom_site_aniso_U_23
_atom_site_aniso_U_13
_atom_site_aniso_U_12
Eu1 0.0102(2) 0.0132(2) 0.0131(2) 0.00021(14) -0.00010(13) -0.00006(13)
O1 0.015(2) 0.017(3) 0.040(3) -0.001(2) 0.001(2) -0.0108(19)
O2 0.018(2) 0.004(2) 0.046(3) -0.001(2) -0.006(2) 0.0034(17)
O3 0.021(2) 0.027(3) 0.018(2) 0.000(2) -0.0025(19) 0.003(2)
O4 0.021(2) 0.028(3) 0.012(2) 0.001(2) -0.0023(18) 0.002(2)
O5 0.022(2) 0.027(3) 0.016(2) -0.004(2) -0.0004(19) -0.001(2)
O6 0.042(3) 0.022(3) 0.031(3) -0.004(2) -0.010(2) -0.004(2)
O7 0.015(2) 0.026(3) 0.032(3) -0.004(2) -0.003(2) 0.0026(19)
N1 0.019(3) 0.032(4) 0.043(4) 0.009(3) 0.012(3) 0.004(3)
N2 0.025(3) 0.021(3) 0.019(3) -0.003(2) 0.002(2) -0.002(2)
C1 0.019(3) 0.028(4) 0.026(4) 0.008(3) -0.002(3) 0.005(3)
C2 0.019(4) 0.042(5) 0.025(4) -0.004(3) -0.001(3) 0.002(3)
C3 0.025(4) 0.054(6) 0.028(4) -0.008(4) 0.006(3) 0.006(4)
C4 0.011(4) 0.081(7) 0.050(6) -0.013(5) 0.006(3) -0.011(4)
C5 0.023(4) 0.075(7) 0.031(5) -0.019(5) 0.002(3) -0.006(4)
C6 0.015(3) 0.017(4) 0.027(4) 0.003(3) 0.001(3) 0.000(3)
C7 0.013(3) 0.030(4) 0.021(4) 0.001(3) -0.005(3) 0.001(3)
C8 0.020(3) 0.024(4) 0.021(4) 0.001(3) 0.001(3) 0.004(3)
C9 0.018(3) 0.019(4) 0.018(3) 0.001(3) -0.001(3) -0.002(3)
C10 0.017(3) 0.028(4) 0.019(3) -0.005(3) -0.002(3) 0.001(3)
C11 0.025(4) 0.023(4) 0.020(4) -0.002(3) -0.003(3) -0.002(3)
C12 0.027(4) 0.044(5) 0.024(4) -0.015(3) -0.002(3) 0.007(3)
C13 0.022(4) 0.040(5) 0.032(4) -0.010(4) 0.003(3) 0.011(3)
C14 0.019(3) 0.024(4) 0.026(4) 0.002(3) -0.001(3) -0.003(3)
C15 0.018(4) 0.059(6) 0.026(4) -0.020(4) -0.003(3) -0.002(3)
C16 0.011(3) 0.056(6) 0.030(4) -0.017(4) 0.001(3) 0.003(3)
C17 0.011(3) 0.019(4) 0.028(4) 0.004(3) 0.002(3) -0.004(3)
C18 0.024(4) 0.027(4) 0.018(3) 0.002(3) -0.004(3) 0.005(3)
C19 0.025(3) 0.033(4) 0.026(4) -0.001(3) 0.000(3) 0.008(3)
C20 0.025(4) 0.030(4) 0.018(4) 0.006(3) -0.004(3) 0.007(3)
C21 0.027(4) 0.019(4) 0.017(3) 0.002(3) 0.003(3) -0.002(3)
C22 0.023(4) 0.034(4) 0.026(4) -0.005(3) 0.001(3) 0.002(3)
C23 0.017(3) 0.043(5) 0.022(4) -0.003(3) -0.006(3) -0.003(3)
C24 0.025(3) 0.020(4) 0.015(3) -0.003(3) -0.001(3) -0.006(3)
C25 0.043(4) 0.019(4) 0.018(4) 0.005(3) -0.002(3) 0.002(3)

loop_
_atom_type_symbol
_atom_type_description
_atom_type_scat_dispersion_real
_atom_type_scat_dispersion_imag
_atom_type_scat_source
C C 0.0181 0.0091 'International Tables Vol C Tables 4.2.6.8 and 6.1.1.4'
H H 0.0000 0.0000 'International Tables Vol C Tables 4.2.6.8 and 6.1.1.4'
Eu Eu -8.9294 11.1857 'International Tables Vol C Tables 4.2.6.8 and 6.1.1.4'
N N 0.0311 0.0180 'International Tables Vol C Tables 4.2.6.8 and 6.1.1.4'
O O 0.0492 0.0322 'International Tables Vol C Tables 4.2.6.8 and 6.1.1.4'

loop_
_geom_angle_atom_site_label_1
_geom_angle_atom_site_label_2
_geom_angle_atom_site_label_3
_geom_angle
_geom_angle_site_symmetry_1
_geom_angle_site_symmetry_3
O1 Eu1 Eu1 67.36(13) . 8_665
O1 Eu1 O2 139.47(16) . 8_655
O1 Eu1 O3 83.29(17) . 3_646
O1 Eu1 O4 135.02(17) . 3_646
O1 Eu1 O4 74.39(17) . 6_557
O1 Eu1 O5 73.39(17) . 8_665
O1 Eu1 O5 136.77(18) . .
O1 Eu1 O6 79.55(19) . 8_665
O1 Eu1 O7 77.33(18) . .
O1 Eu1 C24 109.1(2) . 3_646
O1 Eu1 C25 73.4(2) . 8_665
O2 Eu1 Eu1 72.21(11) 8_655 8_665
O2 Eu1 O3 111.12(17) 8_655 3_646
O2 Eu1 O4 72.31(16) 8_655 3_646
O2 Eu1 O4 71.80(16) 8_655 6_557
O2 Eu1 O5 73.72(16) 8_655 8_665
O2 Eu1 O6 97.13(18) 8_655 8_665
O2 Eu1 C24 90.07(19) 8_655 3_646
O2 Eu1 C25 86.5(2) 8_655 8_665
O3 Eu1 Eu1 113.43(12) 3_646 8_665
O3 Eu1 O4 51.99(15) 3_646 3_646
O3 Eu1 O4 79.15(16) 3_646 6_557
O3 Eu1 O5 143.66(16) 3_646 8_665
O3 Eu1 O6 150.87(17) 3_646 8_665
O3 Eu1 C24 25.84(19) 3_646 3_646
O3 Eu1 C25 156.6(2) 3_646 8_665
O4 Eu1 Eu1 130.01(11) 3_646 8_665
O4 Eu1 Eu1 36.76(11) 6_557 8_665
O4 Eu1 O4 98.43(14) 6_557 3_646
O4 Eu1 O6 117.91(17) 6_557 8_665
O4 Eu1 O6 137.22(17) 3_646 8_665
O4 Eu1 C24 85.75(18) 6_557 3_646
O4 Eu1 C24 26.48(18) 3_646 3_646
O4 Eu1 C25 151.42(19) 3_646 8_665
O4 Eu1 C25 92.72(19) 6_557 8_665
O5 Eu1 Eu1 132.14(12) . 8_665
O5 Eu1 Eu1 31.55(11) 8_665 8_665
O5 Eu1 O2 75.21(16) . 8_655
O5 Eu1 O3 110.53(17) . 3_646
O5 Eu1 O4 146.87(16) . 6_557
O5 Eu1 O4 68.16(17) . 3_646
O5 Eu1 O4 145.92(16) 8_665 3_646
O5 Eu1 O4 68.07(16) 8_665 6_557
O5 Eu1 O5 105.53(16) . 8_665
O5 Eu1 O6 69.06(18) . 8_665
O5 Eu1 O6 50.62(17) 8_665 8_665
O5 Eu1 O7 68.54(17) . .
O5 Eu1 C24 91.30(19) . 3_646
O5 Eu1 C24 152.31(18) 8_665 3_646
O5 Eu1 C25 25.4(2) 8_665 8_665
O5 Eu1 C25 88.30(19) . 8_665
O6 Eu1 Eu1 81.22(12) 8_665 8_665
O6 Eu1 C24 156.34(19) 8_665 3_646
O6 Eu1 C25 25.4(2) 8_665 8_665
O7 Eu1 Eu1 142.22(13) . 8_665
O7 Eu1 O2 142.33(16) . 8_655
O7 Eu1 O3 73.79(17) . 3_646
O7 Eu1 O4 142.69(17) . 6_557
O7 Eu1 O4 84.78(17) . 3_646
O7 Eu1 O5 125.38(17) . 8_665
O7 Eu1 O6 79.56(18) . 8_665
O7 Eu1 C24 81.00(19) . 3_646
O7 Eu1 C25 102.0(2) . 8_665
C24 Eu1 Eu1 122.41(14) 3_646 8_665
C24 Eu1 C25 176.6(2) 3_646 8_665
C25 Eu1 Eu1 55.96(16) 8_665 8_665
C17 O1 Eu1 138.8(5) . .
C17 O2 Eu1 134.9(4) . 8_665
C24 O3 Eu1 95.8(4) . 3_666
Eu1 O4 Eu1 107.50(17) 6_667 3_666
C24 O4 Eu1 89.9(4) . 3_666
C24 O4 Eu1 149.5(5) . 6_667
Eu1 O5 Eu1 115.78(19) . 8_655
C25 O5 Eu1 97.4(4) . 8_655
C25 O5 Eu1 141.4(5) . .
C25 O6 Eu1 90.4(4) . 8_655
Eu1 O7 H7A 114.1 . .
Eu1 O7 H7B 113.6 . .
H7A O7 H7B 104.3 . .
C3 N1 C4 117.0(7) . .
C9 N2 C8 118.6(6) . .
C2 C1 C5 116.2(7) . .
C2 C1 C6 122.4(7) . .
C5 C1 C6 121.5(7) . .
C1 C2 H2 119.5 . .
C1 C2 C3 121.0(8) . .
C3 C2 H2 119.5 . .
N1 C3 C2 122.7(8) . .
N1 C3 H3 118.6 . .
C2 C3 H3 118.6 . .
N1 C4 H4 118.5 . .
N1 C4 C5 122.9(8) . .
C5 C4 H4 118.5 . .
C1 C5 C4 120.3(8) . .
C1 C5 H5 119.9 . .
C4 C5 H5 119.9 . .
C7 C6 C1 121.5(6) . .
C7 C6 C10 117.6(6) . .
C10 C6 C1 121.0(7) . .
C6 C7 H7 120.1 . .
C6 C7 C8 119.8(6) . .
C8 C7 H7 120.1 . .
N2 C8 C7 122.2(7) . .
N2 C8 C18 116.9(6) . .
C7 C8 C18 120.9(6) . .
N2 C9 C10 122.4(6) . .
N2 C9 C11 116.5(6) . .
C10 C9 C11 121.1(6) . .
C6 C10 H10 120.3 . .
C9 C10 C6 119.5(7) . .
C9 C10 H10 120.3 . .
C12 C11 C9 119.3(6) . .
C16 C11 C9 121.5(7) . .
C16 C11 C12 119.2(7) . .
C11 C12 H12 120.2 . .
C11 C12 C13 119.5(7) . .
C13 C12 H12 120.2 . .
C12 C13 H13 119.4 . .
C14 C13 C12 121.3(7) . .
C14 C13 H13 119.4 . .
C13 C14 C15 119.2(7) . .
C13 C14 C17 120.9(7) . .
C15 C14 C17 119.7(7) . .
C14 C15 H15 120.4 . .
C14 C15 C16 119.3(7) . .
C16 C15 H15 120.4 . .
C11 C16 C15 121.4(7) . .
C11 C16 H16 119.3 . .
C15 C16 H16 119.3 . .
O1 C17 O2 127.3(6) . .
O1 C17 C14 115.3(6) . .
O2 C17 C14 117.4(6) . .
C19 C18 C8 123.0(7) . .
C19 C18 C23 117.2(7) . .
C23 C18 C8 119.9(6) . .
C18 C19 H19 119.2 . .
C20 C19 C18 121.7(7) . .
C20 C19 H19 119.2 . .
C19 C20 H20 119.7 . .
C19 C20 C21 120.6(7) . .
C21 C20 H20 119.7 . .
C20 C21 C24 119.2(7) . .
C22 C21 C20 118.4(7) . .
C22 C21 C24 122.2(7) . .
C21 C22 H22 119.0 . .
C23 C22 C21 122.0(7) . .
C23 C22 H22 119.0 . .
C18 C23 H23 119.9 . .
C22 C23 C18 120.2(7) . .
C22 C23 H23 119.9 . .
O3 C24 Eu1 58.3(3) . 3_666
O3 C24 O4 120.8(6) . .
O3 C24 C21 118.0(6) . .
O4 C24 Eu1 63.7(3) . 3_666
O4 C24 C21 121.1(6) . .
C21 C24 Eu1 167.1(5) . 3_666
Eu1 C25 H25 172.8 8_655 .
O5 C25 Eu1 57.2(4) . 8_655
O5 C25 H25 119.5 . .
O6 C25 Eu1 64.3(4) . 8_655
O6 C25 O5 121.1(7) . .
O6 C25 H25 119.5 . .

loop_
_geom_bond_atom_site_label_1
_geom_bond_atom_site_label_2
_geom_bond_distance
_geom_bond_site_symmetry_2
Eu1 Eu1 4.0918(3) 8_665
Eu1 O1 2.349(4) .
Eu1 O2 2.439(5) 8_655
Eu1 O3 2.452(5) 3_646
Eu1 O4 2.568(5) 3_646
Eu1 O4 2.506(5) 6_557
Eu1 O5 2.378(5) .
Eu1 O5 2.453(5) 8_665
Eu1 O6 2.606(6) 8_665
Eu1 O7 2.416(5) .
Eu1 C24 2.865(7) 3_646
Eu1 C25 2.893(7) 8_665
O1 C17 1.231(9) .
O2 Eu1 2.439(5) 8_665
O2 C17 1.280(9) .
O3 Eu1 2.452(5) 3_666
O3 C24 1.255(9) .
O4 Eu1 2.568(5) 3_666
O4 Eu1 2.506(5) 6_667
O4 C24 1.278(9) .
O5 Eu1 2.453(5) 8_655
O5 C25 1.250(9) .
O6 Eu1 2.607(6) 8_655
O6 C25 1.239(10) .
O7 H7A 0.9573 .
O7 H7B 0.9558 .
N1 C3 1.319(12) .
N1 C4 1.340(13) .
N2 C8 1.335(9) .
N2 C9 1.334(9) .
C1 C2 1.372(11) .
C1 C5 1.373(12) .
C1 C6 1.506(10) .
C2 H2 0.9300 .
C2 C3 1.392(11) .
C3 H3 0.9300 .
C4 H4 0.9300 .
C4 C5 1.392(12) .
C5 H5 0.9300 .
C6 C7 1.379(11) .
C6 C10 1.395(9) .
C7 H7 0.9300 .
C7 C8 1.397(10) .
C8 C18 1.482(11) .
C9 C10 1.394(10) .
C9 C11 1.497(10) .
C10 H10 0.9300 .
C11 C12 1.379(11) .
C11 C16 1.369(11) .
C12 H12 0.9300 .
C12 C13 1.407(11) .
C13 H13 0.9300 .
C13 C14 1.372(11) .
C14 C15 1.382(11) .
C14 C17 1.500(10) .
C15 H15 0.9300 .
C15 C16 1.408(11) .
C16 H16 0.9300 .
C18 C19 1.394(10) .
C18 C23 1.428(10) .
C19 H19 0.9300 .
C19 C20 1.376(11) .
C20 H20 0.9300 .
C20 C21 1.391(10) .
C21 C22 1.384(10) .
C21 C24 1.493(10) .
C22 H22 0.9300 .
C22 C23 1.364(11) .
C23 H23 0.9300 .
C24 Eu1 2.865(7) 3_666
C25 Eu1 2.893(7) 8_655
C25 H25 0.9300 .

loop_
_geom_torsion_atom_site_label_1
_geom_torsion_atom_site_label_2
_geom_torsion_atom_site_label_3
_geom_torsion_atom_site_label_4
_geom_torsion
_geom_torsion_site_symmetry_1
_geom_torsion_site_symmetry_4
Eu1 O1 C17 O2 -31.5(13) . .
Eu1 O1 C17 C14 148.1(6) . .
Eu1 O2 C17 O1 22.4(12) 8_665 .
Eu1 O2 C17 C14 -157.2(5) 8_665 .
Eu1 O3 C24 O4 12.9(7) 3_666 .
Eu1 O3 C24 C21 -165.7(5) 3_666 .
Eu1 O4 C24 Eu1 126.0(8) 6_667 3_666
Eu1 O4 C24 O3 113.8(8) 6_667 .
Eu1 O4 C24 O3 -12.2(7) 3_666 .
Eu1 O4 C24 C21 -67.7(11) 6_667 .
Eu1 O4 C24 C21 166.3(6) 3_666 .
Eu1 O5 C25 Eu1 -150.0(8) . 8_655
Eu1 O5 C25 O6 -157.4(5) . .
Eu1 O5 C25 O6 -7.5(8) 8_655 .
Eu1 O6 C25 O5 7.0(8) 8_655 .
N1 C4 C5 C1 1.5(18) . .
N2 C8 C18 C19 166.5(7) . .
N2 C8 C18 C23 -13.4(11) . .
N2 C9 C10 C6 0.6(11) . .
N2 C9 C11 C12 12.0(11) . .
N2 C9 C11 C16 -167.4(8) . .
C1 C2 C3 N1 1.4(15) . .
C1 C6 C7 C8 179.7(7) . .
C1 C6 C10 C9 -179.4(7) . .
C2 C1 C5 C4 -0.1(15) . .
C2 C1 C6 C7 169.8(8) . .
C2 C1 C6 C10 -11.4(11) . .
C3 N1 C4 C5 -1.4(16) . .
C4 N1 C3 C2 0.0(15) . .
C5 C1 C2 C3 -1.3(13) . .
C5 C1 C6 C7 -10.0(12) . .
C5 C1 C6 C10 168.7(8) . .
C6 C1 C2 C3 178.9(8) . .
C6 C1 C5 C4 179.8(9) . .
C6 C7 C8 N2 -1.2(12) . .
C6 C7 C8 C18 179.1(7) . .
C7 C6 C10 C9 -0.6(11) . .
C7 C8 C18 C19 -13.8(12) . .
C7 C8 C18 C23 166.3(8) . .
C8 N2 C9 C10 -0.9(11) . .
C8 N2 C9 C11 179.1(6) . .
C8 C18 C19 C20 179.8(8) . .
C8 C18 C23 C22 -179.9(8) . .
C9 N2 C8 C7 1.2(11) . .
C9 N2 C8 C18 -179.1(7) . .
C9 C11 C12 C13 -177.9(7) . .
C9 C11 C16 C15 174.8(8) . .
C10 C6 C7 C8 0.9(11) . .
C10 C9 C11 C12 -168.0(8) . .
C10 C9 C11 C16 12.6(11) . .
C11 C9 C10 C6 -179.3(7) . .
C11 C12 C13 C14 2.1(14) . .
C12 C11 C16 C15 -4.6(14) . .
C12 C13 C14 C15 -2.7(13) . .
C12 C13 C14 C17 171.7(8) . .
C13 C14 C15 C16 -0.3(14) . .
C13 C14 C17 O1 -127.1(8) . .
C13 C14 C17 O2 52.6(10) . .
C14 C15 C16 C11 4.0(15) . .
C15 C14 C17 O1 47.3(11) . .
C15 C14 C17 O2 -133.1(8) . .
C16 C11 C12 C13 1.5(13) . .
C17 C14 C15 C16 -174.8(8) . .
C18 C19 C20 C21 0.3(13) . .
C19 C18 C23 C22 0.2(12) . .
C19 C20 C21 C22 -0.1(11) . .
C19 C20 C21 C24 -174.5(7) . .
C20 C21 C22 C23 0.0(12) . .
C20 C21 C24 Eu1 80(2) . 3_666
C20 C21 C24 O3 150.0(7) . .
C20 C21 C24 O4 -28.6(10) . .
C21 C22 C23 C18 0.0(13) . .
C22 C21 C24 Eu1 -94(2) . 3_666
C22 C21 C24 O3 -24.2(10) . .
C22 C21 C24 O4 157.3(7) . .
C23 C18 C19 C20 -0.3(12) . .
C24 C21 C22 C23 174.1(7) . .

loop_
_platon_squeeze_void_nr
_platon_squeeze_void_average_x
_platon_squeeze_void_average_y
_platon_squeeze_void_average_z
_platon_squeeze_void_volume
_platon_squeeze_void_count_electrons
_platon_squeeze_void_content
1 0.000 -0.006 0.250 143 40 ' '
2 0.000 0.006 0.750 143 40 ' '
3 0.500 0.494 0.250 143 40 ' '
4 0.500 0.506 0.750 143 40 ' '
